data_1556539
loop_
_publ_author_name
'Morrison, Christine N.'
'Prosser, Kathleen E.'
'Stokes, Ryjul W.'
'Cordes, Anna'
'Metzler-Nolte, Nils'
'Cohen, Seth M.'

_publ_section_title
;
 Expanding medicinal chemistry into 3D space: metallofragments as 3D
 scaffolds for fragment-based drug discovery
;
_journal_issue 5
_journal_name_full 'Chemical Science'
_journal_page_first 1216
_journal_page_last 1225
_journal_paper_doi 10.1039/C9SC05586J
_journal_volume 11
_journal_year 2020
_chemical_formula_moiety 'C20 H14 N O5 Re, 0.5(C H2 Cl2)'
_chemical_formula_sum 'C20.5 H15 Cl N O5 Re'
_chemical_formula_weight 576.98
_space_group_crystal_system monoclinic
_space_group_IT_number 14
_space_group_name_Hall '-P 2ybc'
_space_group_name_H-M_alt 'P 1 21/c 1'
_atom_sites_solution_hydrogens geom
_atom_sites_solution_primary dual
_atom_sites_solution_secondary difmap
_audit_creation_date 2018-06-04
_audit_creation_method
;
Olex2 1.2-beta
(compiled 2018.05.29 svn.r3508 for OlexSys, GUI svn.r5506)
;
_audit_update_record
;
2019-10-29 deposited with the CCDC.	2019-12-12 downloaded from the CCDC.
;
_cell_angle_alpha 90
_cell_angle_beta 105.388(7)
_cell_angle_gamma 90
_cell_formula_units_Z 4
_cell_length_a 20.753(2)
_cell_length_b 7.0352(8)
_cell_length_c 13.7941(18)
_cell_measurement_reflns_used 4183
_cell_measurement_temperature 100.0
_cell_measurement_theta_max 21.846
_cell_measurement_theta_min 3.054
_cell_volume 1941.8(4)
_computing_cell_refinement 'SAINT V8.38A (Bruker, 2017)'
_computing_data_collection 'APEX3 v2017.3-0 (Bruker, 2017)'
_computing_data_reduction 'SAINT V8.38A (Bruker, 2017)'
_computing_molecular_graphics 'Olex2 (Dolomanov et al., 2009)'
_computing_publication_material 'Olex2 (Dolomanov et al., 2009)'
_computing_structure_refinement 'ShelXL (Sheldrick, 2015)'
_computing_structure_solution 'ShelXT (Sheldrick, 2015)'
_diffrn_ambient_temperature 100.0
_diffrn_detector 'Bruker APEX-II CCD'
_diffrn_detector_area_resol_mean 7.9
_diffrn_detector_type 'CCD Area Detector'
_diffrn_measured_fraction_theta_full 1.000
_diffrn_measured_fraction_theta_max 0.993
_diffrn_measurement_device 'Kappa Four-Circle Diffractometer'
_diffrn_measurement_device_type 'Bruker X8 APEX II'
_diffrn_measurement_method '\w and \f scans'
_diffrn_radiation_monochromator graphite
_diffrn_radiation_probe x-ray
_diffrn_radiation_type MoK\a
_diffrn_radiation_wavelength 0.71073
_diffrn_reflns_av_R_equivalents 0.0959
_diffrn_reflns_av_unetI/netI 0.0639
_diffrn_reflns_Laue_measured_fraction_full 1.000
_diffrn_reflns_Laue_measured_fraction_max 0.993
_diffrn_reflns_limit_h_max 24
_diffrn_reflns_limit_h_min -24
_diffrn_reflns_limit_k_max 6
_diffrn_reflns_limit_k_min -8
_diffrn_reflns_limit_l_max 16
_diffrn_reflns_limit_l_min -16
_diffrn_reflns_number 26253
_diffrn_reflns_point_group_measured_fraction_full 1.000
_diffrn_reflns_point_group_measured_fraction_max 0.993
_diffrn_reflns_theta_full 25.000
_diffrn_reflns_theta_max 25.381
_diffrn_reflns_theta_min 2.036
_diffrn_source 'sealed tube'
_diffrn_source_type fine-focus
_diffrn_standards_number 0
_exptl_absorpt_coefficient_mu 6.428
_exptl_absorpt_correction_T_max 0.0439
_exptl_absorpt_correction_T_min 0.0166
_exptl_absorpt_correction_type multi-scan
_exptl_absorpt_process_details
'SADABS-2016/2 (Bruker,2016/2) was used for absorption correction. wR2(int) was 0.1275 before and 0.0802 after correction. The Ratio of minimum to maximum transmission is 0.3781. The \l/2 correction factor is Not present.'
_exptl_crystal_colour 'Light Yellow'
_exptl_crystal_colour_modifier light
_exptl_crystal_colour_primary yellow
_exptl_crystal_density_diffrn 1.974
_exptl_crystal_description Block
_exptl_crystal_F_000 1108
_exptl_crystal_size_max 0.153
_exptl_crystal_size_mid 0.147
_exptl_crystal_size_min 0.136
_refine_diff_density_max 0.923
_refine_diff_density_min -1.342
_refine_diff_density_rms 0.165
_refine_ls_extinction_method none
_refine_ls_goodness_of_fit_ref 1.049
_refine_ls_hydrogen_treatment constr
_refine_ls_matrix_type full
_refine_ls_number_parameters 267
_refine_ls_number_reflns 3563
_refine_ls_number_restraints 1
_refine_ls_restrained_S_all 1.056
_refine_ls_R_factor_all 0.0535
_refine_ls_R_factor_gt 0.0376
_refine_ls_shift/su_max 0.001
_refine_ls_shift/su_mean 0.000
_refine_ls_structure_factor_coef Fsqd
_refine_ls_weighting_details 'w=1/[\s^2^(Fo^2^)+(0.0238P)^2^+4.8116P] where P=(Fo^2^+2Fc^2^)/3'
_refine_ls_weighting_scheme calc
_refine_ls_wR_factor_gt 0.0759
_refine_ls_wR_factor_ref 0.0815
_reflns_Friedel_coverage 0.000
_reflns_number_gt 2886
_reflns_number_total 3563
_reflns_threshold_expression 'I > 2\s(I)'
_cod_data_source_file c9sc05586j2.cif
_cod_data_source_block K11
_cod_depositor_comments
;
The following automatic conversions were performed:

data item '_diffrn_radiation_probe' value 'X-ray' was changed to
'x-ray' in accordance with the
/home/data/users/saulius/crontab/automatic-downloads/rss-feeds/RSC/lib/dictionaries/cif_core.dic
dictionary named 'cif_core.dic' version 2.4.2 last updated on
2011-04-26.

data item '_exptl_crystal_colour_modifier' value 'Light' was changed
to 'light' in accordance with the
/home/data/users/saulius/crontab/automatic-downloads/rss-feeds/RSC/lib/dictionaries/cif_core.dic
dictionary named 'cif_core.dic' version 2.4.2 last updated on
2011-04-26.

data item '_exptl_crystal_colour_primary' value 'Yellow' was changed
to 'yellow' in accordance with the
/home/data/users/saulius/crontab/automatic-downloads/rss-feeds/RSC/lib/dictionaries/cif_core.dic
dictionary named 'cif_core.dic' version 2.4.2 last updated on
2011-04-26.

Automatic conversion script
Id: cif_fix_values 7556 2019-12-06 15:28:31Z antanas 

 Adding full bibliography for 1556536--1556540.cif.

 Adding full bibliography for 1556536--1556540.cif.
;
_cod_original_formula_sum 'C20.50 H15 Cl N O5 Re'
_cod_database_code 1556539
_shelx_shelxl_version_number 2018/3
_shelx_space_group_comment
;
The symmetry employed for this shelxl refinement is uniquely defined
by the following loop, which should always be used as a source of
symmetry information in preference to the above space-group names.
They are only intended as comments.
;
_shelx_estimated_absorpt_t_max 0.475
_shelx_estimated_absorpt_t_min 0.440
_olex2_refinement_description
;
1. Fixed Uiso
 At 1.2 times of:
  All C(H) groups, All C(H,H) groups
 At 1.5 times of:
  All C(H,H,H) groups
2. Restrained distances
 Cl1S-C1S
 1.8 with sigma of 0.02
3. Uiso/Uaniso restraints and constraints
Uanis(Re1B) = Uanis(Re1)
4. Others
 Sof(Re1B)=1-FVAR(1)
 Sof(Re1)=FVAR(1)
 Fixed Sof: C1S(0.5) H1SA(0.5) H1SB(0.5)
5.a Secondary CH2 refined with riding coordinates:
 C1S(H1SA,H1SB)
5.b Aromatic/amide H refined with riding coordinates:
 C10(H10), C11(H11), C12(H12), C13(H13), C14(H14), C15(H15), C16(H16),
 C17(H17), C18(H18), C19(H19), C20(H20)
5.c Idealised Me refined as rotating group:
 C4(H4A,H4B,H4C)
;
_olex2_submission_special_instructions 'No special instructions were received'

loop_
_space_group_symop_operation_xyz
'x, y, z'
'-x, y+1/2, -z+1/2'
'-x, -y, -z'
'x, -y-1/2, z-1/2'

loop_
_atom_site_label
_atom_site_type_symbol
_atom_site_fract_x
_atom_site_fract_y
_atom_site_fract_z
_atom_site_U_iso_or_equiv
_atom_site_adp_type
_atom_site_occupancy
_atom_site_site_symmetry_order
_atom_site_calc_flag
_atom_site_refinement_flags_posn
_atom_site_refinement_flags_occupancy
_atom_site_disorder_assembly
_atom_site_disorder_group
Re1 Re 0.83548(2) 0.78123(4) 0.55271(2) 0.02089(10) Uani 0.9851(7) 1 d . P A 1
O1 O 0.7707(3) 1.0345(7) 0.6830(4) 0.0356(13) Uani 1 1 d . . A 1
O2 O 0.8984(3) 0.5341(7) 0.7362(4) 0.0303(12) Uani 1 1 d . . A 1
O3 O 0.9572(3) 1.0456(7) 0.6157(4) 0.0306(12) Uani 1 1 d . . A 1
O4 O 0.7536(2) 0.5988(6) 0.4999(4) 0.0258(11) Uani 1 1 d . . A 1
O5 O 0.7936(2) 0.9243(6) 0.4139(4) 0.0255(11) Uani 1 1 d . . A 1
N1 N 0.8814(3) 0.5966(8) 0.4598(4) 0.0214(13) Uani 1 1 d . . A 1
C1 C 0.7936(4) 0.9385(11) 0.6320(6) 0.0302(18) Uani 1 1 d . . A 1
C2 C 0.8737(4) 0.6325(10) 0.6673(6) 0.0273(17) Uani 1 1 d . . A 1
C3 C 0.9114(4) 0.9452(10) 0.5926(5) 0.0247(17) Uani 1 1 d . . A 1
C4 C 0.7318(4) 1.0269(10) 0.2552(6) 0.0316(18) Uani 1 1 d . . A 1
H4A H 0.687413 1.083651 0.244913 0.047 Uiso 1 1 calc GR . A 1
H4B H 0.734453 0.960756 0.193872 0.047 Uiso 1 1 calc GR . A 1
H4C H 0.765845 1.127057 0.271152 0.047 Uiso 1 1 calc GR . A 1
C5 C 0.7439(4) 0.8870(10) 0.3412(6) 0.0291(18) Uani 1 1 d . . A 1
C6 C 0.7007(4) 0.7256(10) 0.3358(5) 0.0262(16) Uani 1 1 d . . A 1
C7 C 0.7090(4) 0.5895(10) 0.4132(5) 0.0260(17) Uani 1 1 d . . A 1
C8 C 0.6663(4) 0.4234(10) 0.3989(6) 0.0264(17) Uani 1 1 d . . A 1
C9 C 0.6143(4) 0.4013(11) 0.3084(6) 0.0323(19) Uani 1 1 d . . A 1
C10 C 0.6058(4) 0.5441(11) 0.2327(6) 0.035(2) Uani 1 1 d . . A 1
H10 H 0.570525 0.532752 0.172884 0.043 Uiso 1 1 calc R . A 1
C11 C 0.6472(4) 0.6952(11) 0.2452(6) 0.0359(19) Uani 1 1 d . . A 1
H11 H 0.641023 0.785608 0.192382 0.043 Uiso 1 1 calc R . A 1
C12 C 0.6756(4) 0.2789(10) 0.4719(6) 0.0300(18) Uani 1 1 d . . A 1
H12 H 0.709786 0.291982 0.532839 0.036 Uiso 1 1 calc R . A 1
C13 C 0.6357(4) 0.1174(12) 0.4563(7) 0.040(2) Uani 1 1 d . . A 1
H13 H 0.643311 0.020226 0.505814 0.048 Uiso 1 1 calc R . A 1
C14 C 0.5845(4) 0.0976(12) 0.3684(7) 0.041(2) Uani 1 1 d . . A 1
H14 H 0.556852 -0.012014 0.358814 0.049 Uiso 1 1 calc R . A 1
C15 C 0.5736(4) 0.2378(12) 0.2943(7) 0.043(2) Uani 1 1 d . . A 1
H15 H 0.538730 0.223113 0.234239 0.052 Uiso 1 1 calc R . A 1
C16 C 0.8678(4) 0.4084(10) 0.4503(5) 0.0240(16) Uani 1 1 d . . A 1
H16 H 0.836012 0.356508 0.481447 0.029 Uiso 1 1 calc R . A 1
C17 C 0.8988(3) 0.2886(10) 0.3964(5) 0.0269(16) Uani 1 1 d . . A 1
H17 H 0.888528 0.156735 0.391307 0.032 Uiso 1 1 calc R . A 1
C18 C 0.9448(4) 0.3631(10) 0.3502(5) 0.0257(17) Uani 1 1 d . . A 1
H18 H 0.966371 0.283617 0.312727 0.031 Uiso 1 1 calc R . A 1
C19 C 0.9589(3) 0.5550(10) 0.3597(5) 0.0270(17) Uani 1 1 d . . A 1
H19 H 0.990299 0.609941 0.328823 0.032 Uiso 1 1 calc R . A 1
C20 C 0.9268(3) 0.6649(10) 0.4142(5) 0.0232(16) Uani 1 1 d . . A 1
H20 H 0.937036 0.796716 0.420331 0.028 Uiso 1 1 calc R . A 1
Cl1S Cl 0.53727(15) -0.3261(4) 0.4899(2) 0.0752(8) Uani 1 1 d D . . .
C1S C 0.5253(14) -0.515(3) 0.5538(17) 0.094(9) Uani 0.5 1 d D P . .
H1SA H 0.520125 -0.468600 0.618947 0.112 Uiso 0.5 1 calc R P . .
H1SB H 0.567512 -0.588825 0.568995 0.112 Uiso 0.5 1 calc R P . .
Re1B Re 0.8301(9) 0.232(3) 0.5602(14) 0.02089(10) Uani 0.0149(7) 1 d . P A 2

loop_
_atom_site_aniso_label
_atom_site_aniso_U_11
_atom_site_aniso_U_22
_atom_site_aniso_U_33
_atom_site_aniso_U_23
_atom_site_aniso_U_13
_atom_site_aniso_U_12
Re1 0.02454(17) 0.02074(16) 0.01740(16) 0.00025(13) 0.00557(11) -0.00117(13)
O1 0.042(3) 0.039(3) 0.030(3) -0.008(3) 0.016(3) 0.003(3)
O2 0.037(3) 0.031(3) 0.022(3) 0.006(2) 0.006(3) -0.002(2)
O3 0.032(3) 0.036(3) 0.022(3) -0.003(2) 0.003(2) -0.014(3)
O4 0.029(3) 0.024(3) 0.024(3) 0.001(2) 0.006(2) -0.004(2)
O5 0.030(3) 0.026(3) 0.020(3) 0.004(2) 0.005(2) -0.002(2)
N1 0.032(3) 0.018(3) 0.014(3) -0.003(2) 0.005(3) -0.002(3)
C1 0.032(4) 0.032(4) 0.021(4) 0.008(3) -0.002(4) -0.006(4)
C2 0.040(5) 0.016(4) 0.029(5) -0.008(3) 0.015(4) -0.006(3)
C3 0.032(5) 0.029(4) 0.014(4) 0.007(3) 0.006(3) 0.012(4)
C4 0.032(5) 0.029(4) 0.030(5) 0.011(3) 0.002(4) 0.003(3)
C5 0.031(5) 0.031(5) 0.027(5) -0.002(3) 0.012(4) -0.002(3)
C6 0.027(4) 0.026(4) 0.027(4) -0.001(3) 0.008(3) 0.001(3)
C7 0.024(4) 0.031(4) 0.021(4) -0.003(3) 0.004(3) 0.002(3)
C8 0.029(4) 0.020(4) 0.030(5) -0.005(3) 0.009(4) -0.001(3)
C9 0.022(4) 0.037(5) 0.034(5) -0.002(4) 0.001(4) 0.000(3)
C10 0.024(4) 0.042(5) 0.034(5) -0.005(4) -0.005(4) -0.002(4)
C11 0.035(5) 0.035(5) 0.035(5) 0.003(4) 0.005(4) 0.005(4)
C12 0.029(4) 0.031(4) 0.030(5) -0.005(3) 0.008(3) 0.001(3)
C13 0.029(5) 0.039(5) 0.050(6) 0.002(4) 0.010(4) -0.007(4)
C14 0.034(5) 0.035(5) 0.051(6) 0.001(4) 0.007(4) -0.010(4)
C15 0.036(5) 0.043(5) 0.046(6) -0.013(4) 0.001(4) -0.007(4)
C16 0.028(4) 0.022(4) 0.019(4) -0.004(3) 0.001(3) -0.005(3)
C17 0.028(4) 0.020(4) 0.029(4) -0.004(3) 0.000(3) 0.002(3)
C18 0.034(4) 0.027(4) 0.018(4) 0.006(3) 0.011(3) 0.007(3)
C19 0.018(4) 0.039(5) 0.023(4) 0.005(3) 0.004(3) 0.000(3)
C20 0.030(4) 0.020(4) 0.020(4) -0.001(3) 0.007(3) -0.001(3)
Cl1S 0.0743(19) 0.095(2) 0.0556(18) -0.0162(15) 0.0156(15) -0.0287(16)
C1S 0.12(2) 0.061(15) 0.09(2) 0.025(14) 0.008(16) -0.040(15)
Re1B 0.02454(17) 0.02074(16) 0.01740(16) 0.00025(13) 0.00557(11) -0.00117(13)

loop_
_atom_type_symbol
_atom_type_description
_atom_type_scat_dispersion_real
_atom_type_scat_dispersion_imag
_atom_type_scat_source
C C 0.0033 0.0016 'International Tables Vol C Tables 4.2.6.8 and 6.1.1.4'
H H 0.0000 0.0000 'International Tables Vol C Tables 4.2.6.8 and 6.1.1.4'
Cl Cl 0.1484 0.1585 'International Tables Vol C Tables 4.2.6.8 and 6.1.1.4'
N N 0.0061 0.0033 'International Tables Vol C Tables 4.2.6.8 and 6.1.1.4'
O O 0.0106 0.0060 'International Tables Vol C Tables 4.2.6.8 and 6.1.1.4'
Re Re -1.0185 7.2310 'International Tables Vol C Tables 4.2.6.8 and 6.1.1.4'

loop_
_geom_angle_atom_site_label_1
_geom_angle_atom_site_label_2
_geom_angle_atom_site_label_3
_geom_angle
_geom_angle_site_symmetry_3
O4 Re1 O5 82.96(18) .
O4 Re1 N1 82.73(19) .
O5 Re1 N1 83.83(19) .
C1 Re1 O4 95.9(3) .
C1 Re1 O5 95.8(2) .
C1 Re1 N1 178.6(3) .
C2 Re1 O4 94.2(3) .
C2 Re1 O5 174.0(2) .
C2 Re1 N1 90.5(3) .
C2 Re1 C1 89.8(3) .
C2 Re1 C3 87.8(3) .
C3 Re1 O4 176.3(2) .
C3 Re1 O5 94.7(2) .
C3 Re1 N1 94.2(3) .
C3 Re1 C1 87.2(3) .
C7 O4 Re1 131.3(4) .
C5 O5 Re1 132.0(5) .
C16 N1 Re1 121.3(4) .
C16 N1 C20 117.1(6) .
C20 N1 Re1 121.4(4) .
O1 C1 Re1 177.2(7) .
O2 C2 Re1 177.2(6) .
O3 C3 Re1 179.2(7) .
O5 C5 C4 114.8(6) .
O5 C5 C6 125.0(7) .
C6 C5 C4 120.2(7) .
C5 C6 C11 119.1(7) .
C7 C6 C5 123.2(7) .
C7 C6 C11 117.6(7) .
O4 C7 C6 125.0(7) .
O4 C7 C8 115.2(6) .
C6 C7 C8 119.8(7) .
C9 C8 C7 120.1(7) .
C12 C8 C7 121.5(7) .
C12 C8 C9 118.4(7) .
C8 C9 C10 118.8(7) .
C15 C9 C8 119.8(7) .
C15 C9 C10 121.3(7) .
C11 C10 C9 120.7(8) .
C10 C11 C6 122.9(7) .
C13 C12 C8 121.1(7) .
C12 C13 C14 120.2(8) .
C13 C14 C15 120.4(8) .
C14 C15 C9 120.0(8) .
N1 C16 C17 122.0(7) .
C18 C17 C16 119.4(7) .
C19 C18 C17 118.8(7) .
C20 C19 C18 118.9(7) .
N1 C20 C19 123.7(6) .
C1S Cl1S C1S 56.6(13) 3_646
Cl1S C1S Cl1S 123.4(13) 3_646

loop_
_geom_bond_atom_site_label_1
_geom_bond_atom_site_label_2
_geom_bond_distance
_geom_bond_site_symmetry_2
Re1 O4 2.100(5) .
Re1 O5 2.134(5) .
Re1 N1 2.211(5) .
Re1 C1 1.919(8) .
Re1 C2 1.886(8) .
Re1 C3 1.912(8) .
O1 C1 1.163(9) .
O2 C2 1.177(9) .
O3 C3 1.158(8) .
O4 C7 1.305(8) .
O5 C5 1.260(8) .
N1 C16 1.353(8) .
N1 C20 1.353(8) .
C4 C5 1.510(10) .
C5 C6 1.436(10) .
C6 C7 1.411(10) .
C6 C11 1.450(10) .
C7 C8 1.447(10) .
C8 C9 1.425(10) .
C8 C12 1.408(10) .
C9 C10 1.426(11) .
C9 C15 1.409(11) .
C10 C11 1.349(10) .
C12 C13 1.389(10) .
C13 C14 1.389(11) .
C14 C15 1.396(12) .
C16 C17 1.390(9) .
C17 C18 1.384(9) .
C18 C19 1.380(10) .
C19 C20 1.368(9) .
Cl1S C1S 1.653(14) .
Cl1S C1S 1.70(2) 3_646
